data_7215733
loop_
_publ_author_name
'Wang, Lei'
'Hu, Yanjing'
'Wang, Wenqiang'
'Liu, Faqian'
'Huang, Keke'

_publ_section_title
;
 Energetic multi-component molecular solids of tetrafluoroterephthalic
 acid with some aza compounds by strong hydrogen bonds and weak
 intermolecular interactions of C--H&#x22EF;F and C--H&#x22EF;O
;
_journal_issue 20
_journal_name_full CrystEngComm
_journal_page_first 4142
_journal_paper_doi 10.1039/c4ce00133h
_journal_volume 16
_journal_year 2014
_chemical_formula_sum 'C14 H10 F4 N2 O4'
_chemical_formula_weight 346.24
_chemical_name_systematic
; 
 ? 
;
_space_group_IT_number 2
_symmetry_cell_setting triclinic
_symmetry_space_group_name_Hall '-P 1'
_symmetry_space_group_name_H-M 'P -1'
_atom_sites_solution_hydrogens geom
_atom_sites_solution_primary direct
_atom_sites_solution_secondary difmap
_audit_creation_method SHELXL-97
_cell_angle_alpha 92.810(3)
_cell_angle_beta 105.233(4)
_cell_angle_gamma 115.272(5)
_cell_formula_units_Z 2
_cell_length_a 7.8250(4)
_cell_length_b 9.0424(4)
_cell_length_c 11.6340(4)
_cell_measurement_temperature 293(2)
_cell_volume 705.88(7)
_computing_structure_refinement 'SHELXL-97 (Sheldrick, 1997)'
_computing_structure_solution 'SHELXS-97 (Sheldrick, 1990)'
_diffrn_ambient_temperature 293(2)
_diffrn_measured_fraction_theta_full 'ACTA 50'
_diffrn_measured_fraction_theta_max 0.821
_diffrn_radiation_monochromator graphite
_diffrn_radiation_source 'fine-focus sealed tube'
_diffrn_radiation_type MoK\a
_diffrn_radiation_wavelength 0.71073
_diffrn_reflns_av_R_equivalents 0.0189
_diffrn_reflns_av_sigmaI/netI 0.0385
_diffrn_reflns_limit_h_max 6
_diffrn_reflns_limit_h_min -9
_diffrn_reflns_limit_k_max 11
_diffrn_reflns_limit_k_min -10
_diffrn_reflns_limit_l_max 15
_diffrn_reflns_limit_l_min -15
_diffrn_reflns_number 5580
_diffrn_reflns_theta_full 'ACTA 50'
_diffrn_reflns_theta_max 29.87
_diffrn_reflns_theta_min 2.53
_exptl_absorpt_coefficient_mu 0.154
_exptl_crystal_colour colourless
_exptl_crystal_density_diffrn 1.629
_exptl_crystal_density_method 'not measured'
_exptl_crystal_description block
_exptl_crystal_F_000 352
_exptl_crystal_size_max 0.25
_exptl_crystal_size_mid 0.20
_exptl_crystal_size_min 0.16
_refine_diff_density_max 0.403
_refine_diff_density_min -0.320
_refine_diff_density_rms 0.057
_refine_ls_extinction_method none
_refine_ls_goodness_of_fit_ref 1.034
_refine_ls_hydrogen_treatment mixed
_refine_ls_matrix_type full
_refine_ls_number_parameters 217
_refine_ls_number_reflns 3339
_refine_ls_number_restraints 0
_refine_ls_restrained_S_all 1.034
_refine_ls_R_factor_all 0.0959
_refine_ls_R_factor_gt 0.0637
_refine_ls_shift/su_max 0.000
_refine_ls_shift/su_mean 0.000
_refine_ls_structure_factor_coef Fsqd
_refine_ls_weighting_details 'calc w=1/[\s^2^(Fo^2^)+(0.0844P)^2^+0.4383P] where P=(Fo^2^+2Fc^2^)/3'
_refine_ls_weighting_scheme calc
_refine_ls_wR_factor_gt 0.1626
_refine_ls_wR_factor_ref 0.1871
_reflns_number_gt 2268
_reflns_number_total 3339
_reflns_threshold_expression >2sigma(I)
_cod_data_source_file c4ce00133h2.cif
_cod_data_source_block compound2
_cod_original_cell_volume 705.88(5)
_cod_original_sg_symbol_H-M p-1
_cod_database_code 7215733

loop_
_symmetry_equiv_pos_as_xyz
'x, y, z'
'-x, -y, -z'

loop_
_atom_site_label
_atom_site_type_symbol
_atom_site_fract_x
_atom_site_fract_y
_atom_site_fract_z
_atom_site_U_iso_or_equiv
_atom_site_adp_type
_atom_site_occupancy
_atom_site_symmetry_multiplicity
_atom_site_calc_flag
F1 F 0.0236(3) 0.3129(2) 0.32272(15) 0.0560(5) Uani 1 1 d
F2 F 0.0481(3) 0.1784(2) 0.51868(15) 0.0601(5) Uani 1 1 d
F3 F -0.4960(3) 0.4067(2) 0.38402(15) 0.0579(5) Uani 1 1 d
F4 F -0.4682(3) 0.2751(3) 0.58259(15) 0.0643(6) Uani 1 1 d
O1 O -0.2551(4) 0.5708(2) 0.24056(16) 0.0516(6) Uani 1 1 d
H1 H -0.2695 0.6000 0.1745 0.080 Uiso 1 1 calc
O2 O -0.2069(4) 0.1992(3) 0.75813(18) 0.0581(6) Uani 1 1 d
H2 H -0.2008 0.1437 0.8113 0.080 Uiso 1 1 calc
O3 O -0.2775(4) 0.3458(2) 0.13705(16) 0.0546(6) Uani 1 1 d
C1 C -0.2596(4) 0.4254(3) 0.2286(2) 0.0370(6) Uani 1 1 d
C2 C -0.2388(4) 0.3618(3) 0.3465(2) 0.0342(6) Uani 1 1 d
C3 C -0.3580(4) 0.3541(3) 0.4171(2) 0.0392(6) Uani 1 1 d
C4 C -0.2111(4) 0.2211(3) 0.5563(2) 0.0395(6) Uani 1 1 d
C5 C -0.1022(4) 0.3022(3) 0.3850(2) 0.0380(6) Uani 1 1 d
C9 C -0.0883(4) 0.2321(3) 0.4874(2) 0.0388(6) Uani 1 1 d
C7 C -0.3443(4) 0.2838(3) 0.5204(2) 0.0421(6) Uani 1 1 d
O4 O -0.2034(6) -0.0040(3) 0.6480(2) 0.0966(11) Uani 1 1 d
C21 C -0.2073(5) 0.1257(4) 0.6598(2) 0.0484(7) Uani 1 1 d
N1 N 0.7332(3) 0.7420(3) 0.05931(17) 0.0359(5) Uani 1 1 d
N2 N 0.7593(4) 0.9773(3) -0.0868(2) 0.0426(6) Uani 1 1 d
C10 C 0.7108(4) 0.8756(3) 0.0921(2) 0.0357(6) Uani 1 1 d
C11 C 0.7776(4) 0.8437(3) -0.1192(2) 0.0415(6) Uani 1 1 d
H11 H 0.7978 0.8287 -0.1933 0.080 Uiso 1 1 calc
C12 C 0.7677(4) 0.7245(3) -0.0458(2) 0.0374(6) Uani 1 1 d
C13 C 0.7257(4) 0.9930(3) 0.0176(2) 0.0409(6) Uani 1 1 d
H13 H 0.7116 1.0855 0.0419 0.080 Uiso 1 1 calc
C6 C 0.6720(5) 0.8943(4) 0.2095(3) 0.0525(8) Uani 1 1 d
H6A H 0.6688 0.8024 0.2485 0.080 Uiso 1 1 calc
H6B H 0.5463 0.8960 0.1946 0.080 Uiso 1 1 calc
H6C H 0.7759 0.9964 0.2610 0.080 Uiso 1 1 calc
C8 C 0.7944(6) 0.5776(4) -0.0817(3) 0.0562(8) Uani 1 1 d
H8A H 0.7809 0.5096 -0.0205 0.080 Uiso 1 1 calc
H8B H 0.9244 0.6144 -0.0901 0.080 Uiso 1 1 calc
H8C H 0.6951 0.5139 -0.1575 0.080 Uiso 1 1 calc

loop_
_atom_site_aniso_label
_atom_site_aniso_U_11
_atom_site_aniso_U_22
_atom_site_aniso_U_33
_atom_site_aniso_U_23
_atom_site_aniso_U_13
_atom_site_aniso_U_12
F1 0.0687(13) 0.0796(13) 0.0511(10) 0.0311(8) 0.0375(9) 0.0492(11)
F2 0.0802(14) 0.0769(12) 0.0543(10) 0.0298(9) 0.0250(9) 0.0596(11)
F3 0.0723(13) 0.0824(13) 0.0539(10) 0.0331(9) 0.0318(9) 0.0574(11)
F4 0.0754(14) 0.0987(15) 0.0537(10) 0.0400(10) 0.0431(10) 0.0551(12)
O1 0.0923(17) 0.0457(11) 0.0377(10) 0.0228(8) 0.0288(10) 0.0438(11)
O2 0.0891(18) 0.0640(13) 0.0439(11) 0.0291(10) 0.0326(11) 0.0464(13)
O3 0.0919(17) 0.0514(12) 0.0332(10) 0.0146(8) 0.0241(10) 0.0409(12)
C1 0.0458(16) 0.0377(13) 0.0330(13) 0.0146(10) 0.0146(11) 0.0219(12)
C2 0.0449(15) 0.0303(12) 0.0291(12) 0.0119(9) 0.0142(10) 0.0166(11)
C3 0.0485(17) 0.0439(14) 0.0371(13) 0.0162(10) 0.0185(11) 0.0279(13)
C4 0.0506(17) 0.0376(13) 0.0319(13) 0.0153(10) 0.0151(11) 0.0195(12)
C5 0.0482(16) 0.0393(14) 0.0341(13) 0.0126(10) 0.0195(11) 0.0225(12)
C9 0.0500(17) 0.0384(13) 0.0368(13) 0.0144(10) 0.0154(11) 0.0263(12)
C7 0.0525(17) 0.0509(16) 0.0343(13) 0.0174(11) 0.0243(12) 0.0265(14)
O4 0.198(4) 0.0672(16) 0.0674(16) 0.0425(13) 0.0669(19) 0.081(2)
C21 0.067(2) 0.0493(17) 0.0361(14) 0.0192(12) 0.0207(13) 0.0287(15)
N1 0.0419(13) 0.0394(11) 0.0354(11) 0.0184(8) 0.0175(9) 0.0222(10)
N2 0.0465(14) 0.0448(13) 0.0430(12) 0.0230(10) 0.0179(10) 0.0230(11)
C10 0.0370(14) 0.0378(13) 0.0379(13) 0.0150(10) 0.0160(11) 0.0186(11)
C11 0.0432(16) 0.0501(15) 0.0346(13) 0.0183(11) 0.0166(11) 0.0205(13)
C12 0.0396(15) 0.0442(14) 0.0350(13) 0.0155(10) 0.0156(11) 0.0219(12)
C13 0.0432(16) 0.0395(14) 0.0447(14) 0.0178(11) 0.0161(12) 0.0206(12)
C6 0.075(2) 0.0545(17) 0.0499(17) 0.0190(13) 0.0354(15) 0.0386(17)
C8 0.082(2) 0.0581(18) 0.0526(17) 0.0219(14) 0.0376(16) 0.0425(18)

loop_
_atom_type_symbol
_atom_type_description
_atom_type_scat_dispersion_real
_atom_type_scat_dispersion_imag
_atom_type_scat_source
C C 0.0033 0.0016 'International Tables Vol C Tables 4.2.6.8 and 6.1.1.4'
H H 0.0000 0.0000 'International Tables Vol C Tables 4.2.6.8 and 6.1.1.4'
N N 0.0061 0.0033 'International Tables Vol C Tables 4.2.6.8 and 6.1.1.4'
O O 0.0106 0.0060 'International Tables Vol C Tables 4.2.6.8 and 6.1.1.4'
F F 0.0171 0.0103 'International Tables Vol C Tables 4.2.6.8 and 6.1.1.4'

loop_
_geom_angle_atom_site_label_1
_geom_angle_atom_site_label_2
_geom_angle_atom_site_label_3
_geom_angle
C1 O1 H1 109.5
C21 O2 H2 109.5
O3 C1 O1 126.3(2)
O3 C1 C2 121.3(2)
O1 C1 C2 112.4(2)
C5 C2 C3 117.3(2)
C5 C2 C1 120.1(2)
C3 C2 C1 122.5(2)
F3 C3 C2 120.5(2)
F3 C3 C7 118.5(2)
C2 C3 C7 120.9(2)
C7 C4 C9 118.0(2)
C7 C4 C21 123.0(3)
C9 C4 C21 118.8(2)
F1 C5 C9 118.1(2)
F1 C5 C2 119.9(2)
C9 C5 C2 121.9(2)
F2 C9 C5 118.1(2)
F2 C9 C4 121.3(2)
C5 C9 C4 120.6(2)
F4 C7 C4 120.7(2)
F4 C7 C3 118.0(2)
C4 C7 C3 121.3(2)
O4 C21 O2 125.1(2)
O4 C21 C4 121.0(2)
O2 C21 C4 113.9(2)
C12 N1 C10 118.8(2)
C13 N2 C11 117.5(2)
N1 C10 C13 119.9(2)
N1 C10 C6 118.5(2)
C13 C10 C6 121.6(2)
N2 C11 C12 122.2(2)
N2 C11 H11 118.9
C12 C11 H11 118.9
N1 C12 C11 119.5(2)
N1 C12 C8 118.8(2)
C11 C12 C8 121.6(2)
N2 C13 C10 122.1(2)
N2 C13 H13 118.9
C10 C13 H13 118.9
C10 C6 H6A 109.5
C10 C6 H6B 109.5
H6A C6 H6B 109.5
C10 C6 H6C 109.5
H6A C6 H6C 109.5
H6B C6 H6C 109.5
C12 C8 H8A 109.5
C12 C8 H8B 109.5
H8A C8 H8B 109.5
C12 C8 H8C 109.5
H8A C8 H8C 109.5
H8B C8 H8C 109.5

loop_
_geom_bond_atom_site_label_1
_geom_bond_atom_site_label_2
_geom_bond_distance
F1 C5 1.343(3)
F2 C9 1.329(3)
F3 C3 1.334(3)
F4 C7 1.333(3)
O1 C1 1.299(3)
O1 H1 0.8200
O2 C21 1.293(3)
O2 H2 0.8200
O3 C1 1.197(3)
C1 C2 1.509(3)
C2 C5 1.378(4)
C2 C3 1.380(4)
C3 C7 1.388(3)
C4 C7 1.372(4)
C4 C9 1.381(4)
C4 C21 1.517(3)
C5 C9 1.377(3)
O4 C21 1.188(4)
N1 C12 1.336(3)
N1 C10 1.344(3)
N2 C13 1.322(3)
N2 C11 1.325(4)
C10 C13 1.389(3)
C10 C6 1.492(4)
C11 C12 1.397(3)
C11 H11 0.9300
C12 C8 1.487(4)
C13 H13 0.9300
C6 H6A 0.9600
C6 H6B 0.9600
C6 H6C 0.9600
C8 H8A 0.9600
C8 H8B 0.9600
C8 H8C 0.9600
